data_4024665
loop_
_publ_author_name
'Steven J. Robbins'
'Michelle E. Thibault'
'Jason D. Masuda'
'David R. Ward'
'Ren\'e T. Boer\'e'
'Peter W. Dibble'

_publ_contact_author_address
; 
Department of Chemistry and Biochemistry
University of Lethbridge
Lethbridge, AB Canada
T1K 3M4
;
_publ_contact_author_email dibble@uleth.ca
_publ_contact_author_fax +1-403-329-2045
_publ_contact_author_name 'Dibble, Peter W.'
_publ_contact_author_phone +1-403-329-2308
_publ_section_title
;
X-ray Structures of Cyclophanes Derived from Naphtho[1,2-c:5,6-c]difuran
and the Synthesis, Structure, and Reaction Kinetics of Its
1,3,6,8-Tetrasilylated Derivative
;
_journal_name_full 'Journal of Organic Chemistry'
_journal_page_first 5192
_journal_page_last 5198
_journal_paper_doi 10.1021/jo900582r
_journal_volume 74
_journal_year 2009
_chemical_formula_moiety 'C23 H20 O6'
_chemical_formula_sum 'C23 H20 O6'
_chemical_formula_weight 392.39
_chemical_melting_point 673.15
_chemical_name_common 3C-acrylate-tethered-cyclophane
_chemical_name_systematic
; 
 ? 
;
_space_group_IT_number 14
_symmetry_cell_setting monoclinic
_symmetry_Int_Tables_number 14
_symmetry_space_group_name_Hall '-P 2ybc'
_symmetry_space_group_name_H-M 'P 1 21/c 1'
_atom_sites_solution_hydrogens geom
_atom_sites_solution_primary direct
_atom_sites_solution_secondary difmap
_audit_creation_method SHELXL-97
_audit_update_record
;
2008-11-07 # Formatted by publCIF
;
_cell_angle_alpha 90.00
_cell_angle_beta 95.7520(10)
_cell_angle_gamma 90.00
_cell_formula_units_Z 4
_cell_length_a 14.2500(16)
_cell_length_b 7.8987(9)
_cell_length_c 16.1812(18)
_cell_measurement_reflns_used 4418
_cell_measurement_temperature 173(2)
_cell_measurement_theta_max 27.43
_cell_measurement_theta_min 2.54
_cell_volume 1812.1(4)
_computing_cell_refinement 'Bruker SMART'
_computing_data_collection 'Bruker SMART'
_computing_data_reduction 'Bruker SAINT'
_computing_molecular_graphics 'Bruker SHELXTL'
_computing_publication_material 'Bruker SHELXTL'
_computing_structure_refinement 'SHELXL-97 (Sheldrick, 1997)'
_computing_structure_solution 'SHELXS-97 (Sheldrick, 1990)'
_diffrn_ambient_temperature 173(2)
_diffrn_measured_fraction_theta_full 0.994
_diffrn_measured_fraction_theta_max 0.994
_diffrn_measurement_device_type 'CCD area detector'
_diffrn_measurement_method 'phi and omega scans'
_diffrn_radiation_monochromator graphite
_diffrn_radiation_source 'fine-focus sealed tube'
_diffrn_radiation_type MoK\a
_diffrn_radiation_wavelength 0.71073
_diffrn_reflns_av_R_equivalents 0.0484
_diffrn_reflns_av_sigmaI/netI 0.0420
_diffrn_reflns_limit_h_max 18
_diffrn_reflns_limit_h_min -18
_diffrn_reflns_limit_k_max 10
_diffrn_reflns_limit_k_min -10
_diffrn_reflns_limit_l_max 20
_diffrn_reflns_limit_l_min -20
_diffrn_reflns_number 19966
_diffrn_reflns_theta_full 27.42
_diffrn_reflns_theta_max 27.42
_diffrn_reflns_theta_min 2.53
_exptl_absorpt_coefficient_mu 0.104
_exptl_absorpt_correction_T_max 0.9916
_exptl_absorpt_correction_T_min 0.9044
_exptl_absorpt_correction_type multi-scan
_exptl_absorpt_process_details
; 
SADABS (Sheldrick, 2004) 
;
_exptl_crystal_colour colourless
_exptl_crystal_density_diffrn 1.438
_exptl_crystal_density_method 'not measured'
_exptl_crystal_description plate
_exptl_crystal_F_000 824
_exptl_crystal_size_max 0.33
_exptl_crystal_size_mid 0.19
_exptl_crystal_size_min 0.10
_refine_diff_density_max 0.549
_refine_diff_density_min -0.213
_refine_diff_density_rms 0.053
_refine_ls_extinction_method none
_refine_ls_goodness_of_fit_ref 1.031
_refine_ls_hydrogen_treatment constr
_refine_ls_matrix_type full
_refine_ls_number_parameters 298
_refine_ls_number_reflns 4116
_refine_ls_number_restraints 66
_refine_ls_restrained_S_all 1.036
_refine_ls_R_factor_all 0.0983
_refine_ls_R_factor_gt 0.0580
_refine_ls_shift/su_max 0.011
_refine_ls_shift/su_mean 0.001
_refine_ls_structure_factor_coef Fsqd
_refine_ls_weighting_details 'calc w=1/[\s^2^(Fo^2^)+(0.0924P)^2^+0.3572P] where P=(Fo^2^+2Fc^2^)/3'
_refine_ls_weighting_scheme calc
_refine_ls_wR_factor_gt 0.1504
_refine_ls_wR_factor_ref 0.1766
_reflns_number_gt 2575
_reflns_number_total 4116
_reflns_threshold_expression >2sigma(I)
_cod_data_source_file jo900582r_si_004.cif
_cod_data_source_block 14
_cod_original_sg_symbol_Hall -P2ybc
_cod_original_sg_symbol_H-M 'P 21/c'
_cod_database_code 4024665
_comment
;
The aliphatic tether portion of this molecule exhibits disorder.
The primary chain (68%) is well behaved and refine well while two
of the atoms in the secondary chain (32%) exhibited additional disorder
which we were unable to model.  These atoms were left isotropic
which is a source of a few large U's as well as electron density
that is unaccounted for.
;

loop_
_symmetry_equiv_pos_as_xyz
'x, y, z'
'-x, y+1/2, -z+1/2'
'-x, -y, -z'
'x, -y-1/2, z-1/2'

loop_
_atom_site_label
_atom_site_type_symbol
_atom_site_fract_x
_atom_site_fract_y
_atom_site_fract_z
_atom_site_U_iso_or_equiv
_atom_site_adp_type
_atom_site_occupancy
_atom_site_symmetry_multiplicity
_atom_site_calc_flag
_atom_site_refinement_flags
_atom_site_disorder_assembly
_atom_site_disorder_group
C6 C 0.25542(14) 0.6937(3) 0.54159(12) 0.0272(5) Uani 1 1 d . . .
C1 C 0.24850(14) 0.6773(2) 0.45285(12) 0.0255(4) Uani 1 1 d . . .
C9 C 0.41908(14) 0.6836(3) 0.45250(13) 0.0310(5) Uani 1 1 d . . .
H9 H 0.4739 0.6839 0.4235 0.037 Uiso 1 1 calc R . .
C2 C 0.15610(14) 0.6679(3) 0.41245(12) 0.0277(5) Uani 1 1 d . . .
C10 C 0.33082(14) 0.6719(3) 0.41053(13) 0.0307(5) Uani 1 1 d . . .
H10 H 0.3247 0.6600 0.3518 0.037 Uiso 1 1 calc R . .
C5 C 0.17256(15) 0.7033(3) 0.58322(13) 0.0336(5) Uani 1 1 d . . .
H5 H 0.1783 0.7134 0.6420 0.040 Uiso 1 1 calc R . .
C7 C 0.34751(14) 0.6977(3) 0.58197(12) 0.0288(5) Uani 1 1 d . . .
C8 C 0.42617(14) 0.6950(3) 0.53929(13) 0.0297(5) Uani 1 1 d . . .
C3 C 0.07750(14) 0.6787(3) 0.45461(13) 0.0300(5) Uani 1 1 d . . .
C4 C 0.08413(14) 0.6984(3) 0.54067(14) 0.0329(5) Uani 1 1 d . . .
H4 H 0.0292 0.7080 0.5690 0.040 Uiso 1 1 calc R . .
C11 C 0.11931(15) 0.6705(3) 0.32131(13) 0.0357(5) Uani 1 1 d . . .
H11 H 0.1629 0.6221 0.2827 0.043 Uiso 1 1 calc R . .
C17 C 0.42116(16) 0.9031(3) 0.68479(14) 0.0394(6) Uani 1 1 d . A .
H17 H 0.4435 0.9188 0.7449 0.047 Uiso 1 1 calc R . .
C12 C 0.08526(16) 0.8556(3) 0.30130(15) 0.0411(6) Uani 1 1 d . A .
H12 H 0.0661 0.8646 0.2403 0.049 Uiso 1 1 calc R . .
C14 C -0.00409(15) 0.6863(3) 0.38710(14) 0.0385(6) Uani 1 1 d . . .
H14 H -0.0661 0.6492 0.4047 0.046 Uiso 1 1 calc R . .
C15 C 0.50833(15) 0.7158(3) 0.60562(14) 0.0373(5) Uani 1 1 d . . .
H15 H 0.5702 0.6739 0.5896 0.045 Uiso 1 1 calc R . .
C16 C 0.50873(16) 0.9009(3) 0.63551(16) 0.0416(6) Uani 1 1 d . . .
H16A H 0.5017 0.9810 0.5882 0.050 Uiso 1 1 calc R . .
H16B H 0.5671 0.9280 0.6716 0.050 Uiso 1 1 calc R . .
C18 C 0.38527(15) 0.7166(3) 0.67251(14) 0.0372(6) Uani 1 1 d . . .
H18 H 0.3420 0.6767 0.7135 0.045 Uiso 1 1 calc R . .
C13 C -0.00443(16) 0.8629(3) 0.34766(17) 0.0467(6) Uani 1 1 d . . .
H13A H 0.0001 0.9530 0.3904 0.056 Uiso 1 1 calc R . .
H13B H -0.0617 0.8813 0.3088 0.056 Uiso 1 1 calc R . .
C19 C 0.16420(16) 0.9784(3) 0.32395(15) 0.0395(6) Uani 1 1 d D . .
C23 C 0.34346(17) 1.0279(3) 0.66240(16) 0.0434(6) Uani 1 1 d D . .
O1 O 0.03090(11) 0.5837(2) 0.32269(10) 0.0431(4) Uani 1 1 d . . .
O2 O 0.47372(11) 0.6276(2) 0.67459(10) 0.0444(5) Uani 1 1 d . . .
O3 O 0.23079(12) 0.9937(2) 0.28456(11) 0.0530(5) Uani 1 1 d . A .
O6 O 0.27488(12) 1.0394(3) 0.69982(12) 0.0599(6) Uani 1 1 d . A .
C20 C 0.2416(2) 1.1447(4) 0.4317(2) 0.0383(8) Uani 0.784(5) 1 d PDU A 1
H20A H 0.2558 1.2418 0.3964 0.046 Uiso 0.784(5) 1 calc PR A 1
H20B H 0.2972 1.0691 0.4390 0.046 Uiso 0.784(5) 1 calc PR A 1
C21 C 0.2128(2) 1.2042(5) 0.5156(2) 0.0460(9) Uani 0.784(5) 1 d PDU A 1
H21A H 0.1660 1.2964 0.5060 0.055 Uiso 0.784(5) 1 calc PR A 1
H21B H 0.1820 1.1092 0.5422 0.055 Uiso 0.784(5) 1 calc PR A 1
C22 C 0.2947(2) 1.2667(4) 0.5740(2) 0.0484(10) Uani 0.784(5) 1 d PDU A 1
H22A H 0.3272 1.3590 0.5468 0.058 Uiso 0.784(5) 1 calc PR A 1
H22B H 0.2706 1.3136 0.6245 0.058 Uiso 0.784(5) 1 calc PR A 1
O4 O 0.1592(3) 1.0551(6) 0.3970(3) 0.0372(9) Uani 0.784(5) 1 d PDU A 1
O5 O 0.3619(2) 1.1329(4) 0.59775(19) 0.0395(7) Uani 0.784(5) 1 d PDU A 1
O5' O 0.3326(7) 1.0741(14) 0.5880(6) 0.040(3) Uani 0.216(5) 1 d PDU A 2
O4' O 0.1366(14) 1.088(3) 0.3820(12) 0.071(7) Uani 0.216(5) 1 d PDU A 2
C22' C 0.2464(8) 1.1644(15) 0.5629(9) 0.052(4) Uani 0.216(5) 1 d PDU A 2
H22C H 0.2362 1.2575 0.6021 0.062 Uiso 0.216(5) 1 calc PR A 2
H22D H 0.1912 1.0876 0.5592 0.062 Uiso 0.216(5) 1 calc PR A 2
C20' C 0.1978(17) 1.232(3) 0.4018(13) 0.125(9) Uiso 0.216(5) 1 d PD A 2
H20C H 0.1568 1.3330 0.4039 0.150 Uiso 0.216(5) 1 calc PR A 2
H20D H 0.2358 1.2487 0.3545 0.150 Uiso 0.216(5) 1 calc PR A 2
C21' C 0.2636(16) 1.233(4) 0.4783(11) 0.121(8) Uiso 0.216(5) 1 d PD A 2
H21C H 0.2818 1.3525 0.4876 0.145 Uiso 0.216(5) 1 calc PR A 2
H21D H 0.3209 1.1737 0.4634 0.145 Uiso 0.216(5) 1 calc PR A 2

loop_
_atom_site_aniso_label
_atom_site_aniso_U_11
_atom_site_aniso_U_22
_atom_site_aniso_U_33
_atom_site_aniso_U_23
_atom_site_aniso_U_13
_atom_site_aniso_U_12
C6 0.0305(11) 0.0233(10) 0.0276(11) -0.0010(8) 0.0021(8) -0.0037(8)
C1 0.0292(11) 0.0218(10) 0.0256(11) 0.0014(8) 0.0033(8) 0.0012(8)
C9 0.0273(11) 0.0289(11) 0.0378(12) 0.0001(9) 0.0088(9) 0.0031(9)
C2 0.0282(11) 0.0275(11) 0.0276(11) -0.0001(8) 0.0033(8) -0.0007(8)
C10 0.0324(11) 0.0335(12) 0.0267(11) 0.0012(9) 0.0056(9) 0.0028(9)
C5 0.0386(12) 0.0367(13) 0.0268(11) -0.0054(9) 0.0095(9) -0.0052(10)
C7 0.0333(11) 0.0237(11) 0.0292(11) 0.0004(8) 0.0013(9) -0.0030(8)
C8 0.0273(11) 0.0224(10) 0.0386(12) -0.0004(9) -0.0007(9) 0.0008(8)
C3 0.0280(11) 0.0270(11) 0.0351(12) 0.0032(9) 0.0039(9) -0.0013(8)
C4 0.0278(11) 0.0357(12) 0.0371(12) -0.0027(9) 0.0125(9) -0.0043(9)
C11 0.0291(11) 0.0469(14) 0.0306(12) -0.0008(10) -0.0001(9) -0.0010(10)
C17 0.0389(13) 0.0423(14) 0.0356(12) -0.0095(10) -0.0036(10) -0.0069(10)
C12 0.0347(12) 0.0523(15) 0.0356(12) 0.0116(11) 0.0001(10) 0.0059(11)
C14 0.0255(11) 0.0465(14) 0.0428(14) 0.0025(11) 0.0007(10) -0.0026(10)
C15 0.0295(11) 0.0369(13) 0.0442(13) 0.0000(10) -0.0031(10) 0.0039(10)
C16 0.0305(12) 0.0407(14) 0.0523(15) -0.0087(11) -0.0025(10) -0.0046(10)
C18 0.0363(12) 0.0422(14) 0.0315(12) 0.0023(10) -0.0035(9) -0.0053(10)
C13 0.0279(12) 0.0555(16) 0.0561(16) 0.0139(13) 0.0021(11) 0.0077(11)
C19 0.0382(13) 0.0423(14) 0.0392(13) 0.0131(11) 0.0104(10) 0.0080(11)
C23 0.0428(14) 0.0429(15) 0.0448(15) -0.0162(12) 0.0056(11) -0.0024(11)
O1 0.0334(9) 0.0533(11) 0.0416(9) -0.0085(8) -0.0017(7) -0.0063(7)
O2 0.0437(10) 0.0448(10) 0.0419(9) 0.0080(8) -0.0099(7) 0.0039(8)
O3 0.0504(11) 0.0593(12) 0.0529(11) 0.0054(9) 0.0235(9) -0.0053(9)
O6 0.0516(11) 0.0620(13) 0.0694(13) -0.0155(10) 0.0228(10) -0.0012(9)
C20 0.0365(17) 0.0318(16) 0.0472(18) -0.0026(14) 0.0063(14) 0.0093(13)
C21 0.0406(19) 0.043(2) 0.056(2) -0.0070(17) 0.0120(17) 0.0089(16)
C22 0.047(2) 0.0292(18) 0.071(2) -0.0039(16) 0.0177(16) 0.0039(15)
O4 0.0335(16) 0.0425(16) 0.0370(17) 0.0029(14) 0.0109(13) 0.0055(12)
O5 0.0393(17) 0.0308(15) 0.0493(15) -0.0072(12) 0.0095(12) 0.0023(12)
O5' 0.037(6) 0.033(6) 0.048(6) -0.013(5) -0.006(4) -0.006(4)
O4' 0.069(13) 0.080(13) 0.064(10) 0.002(9) 0.013(8) -0.029(10)
C22' 0.041(7) 0.029(7) 0.083(10) 0.012(7) -0.010(7) -0.013(6)

loop_
_atom_type_symbol
_atom_type_description
_atom_type_scat_dispersion_real
_atom_type_scat_dispersion_imag
_atom_type_scat_source
C C 0.0033 0.0016 'International Tables Vol C Tables 4.2.6.8 and 6.1.1.4'
H H 0.0000 0.0000 'International Tables Vol C Tables 4.2.6.8 and 6.1.1.4'
O O 0.0106 0.0060 'International Tables Vol C Tables 4.2.6.8 and 6.1.1.4'

loop_
_geom_angle_atom_site_label_1
_geom_angle_atom_site_label_2
_geom_angle_atom_site_label_3
_geom_angle
_geom_angle_site_symmetry_1
_geom_angle_site_symmetry_3
_geom_angle_publ_flag
C7 C6 C5 124.08(19) . . ?
C7 C6 C1 115.73(18) . . ?
C5 C6 C1 120.18(18) . . ?
C2 C1 C10 123.60(18) . . ?
C2 C1 C6 115.80(18) . . ?
C10 C1 C6 120.60(18) . . ?
C10 C9 C8 118.12(19) . . ?
C10 C9 H9 120.9 . . ?
C8 C9 H9 120.9 . . ?
C3 C2 C1 122.45(19) . . ?
C3 C2 C11 105.26(17) . . ?
C1 C2 C11 131.73(18) . . ?
C9 C10 C1 121.42(19) . . ?
C9 C10 H10 119.3 . . ?
C1 C10 H10 119.3 . . ?
C4 C5 C6 121.70(19) . . ?
C4 C5 H5 119.2 . . ?
C6 C5 H5 119.2 . . ?
C8 C7 C6 122.42(19) . . ?
C8 C7 C18 104.99(18) . . ?
C6 C7 C18 132.46(19) . . ?
C7 C8 C9 121.62(18) . . ?
C7 C8 C15 104.68(19) . . ?
C9 C8 C15 133.6(2) . . ?
C2 C3 C4 121.77(19) . . ?
C2 C3 C14 104.47(18) . . ?
C4 C3 C14 133.3(2) . . ?
C5 C4 C3 118.05(19) . . ?
C5 C4 H4 121.0 . . ?
C3 C4 H4 121.0 . . ?
O1 C11 C2 101.35(17) . . ?
O1 C11 C12 101.24(17) . . ?
C2 C11 C12 106.51(18) . . ?
O1 C11 H11 115.3 . . ?
C2 C11 H11 115.3 . . ?
C12 C11 H11 115.3 . . ?
C23 C17 C16 119.8(2) . . ?
C23 C17 C18 111.35(18) . . ?
C16 C17 C18 101.21(18) . . ?
C23 C17 H17 108.0 . . ?
C16 C17 H17 108.0 . . ?
C18 C17 H17 108.0 . . ?
C19 C12 C13 119.5(2) . . ?
C19 C12 C11 110.11(18) . . ?
C13 C12 C11 100.87(18) . . ?
C19 C12 H12 108.6 . . ?
C13 C12 H12 108.6 . . ?
C11 C12 H12 108.6 . . ?
O1 C14 C3 101.66(17) . . ?
O1 C14 C13 101.33(18) . . ?
C3 C14 C13 107.85(19) . . ?
O1 C14 H14 114.8 . . ?
C3 C14 H14 114.8 . . ?
C13 C14 H14 114.8 . . ?
O2 C15 C8 101.30(17) . . ?
O2 C15 C16 101.87(19) . . ?
C8 C15 C16 107.66(17) . . ?
O2 C15 H15 114.8 . . ?
C8 C15 H15 114.8 . . ?
C16 C15 H15 114.8 . . ?
C15 C16 C17 101.23(18) . . ?
C15 C16 H16A 111.5 . . ?
C17 C16 H16A 111.5 . . ?
C15 C16 H16B 111.5 . . ?
C17 C16 H16B 111.5 . . ?
H16A C16 H16B 109.3 . . ?
O2 C18 C7 101.51(17) . . ?
O2 C18 C17 100.47(17) . . ?
C7 C18 C17 107.15(18) . . ?
O2 C18 H18 115.3 . . ?
C7 C18 H18 115.3 . . ?
C17 C18 H18 115.3 . . ?
C14 C13 C12 101.53(19) . . ?
C14 C13 H13A 111.5 . . ?
C12 C13 H13A 111.5 . . ?
C14 C13 H13B 111.5 . . ?
C12 C13 H13B 111.5 . . ?
H13A C13 H13B 109.3 . . ?
O3 C19 O4 122.6(3) . . ?
O3 C19 O4' 126.9(10) . . ?
O3 C19 C12 123.2(2) . . ?
O4 C19 C12 113.8(3) . . ?
O4' C19 C12 108.5(9) . . ?
O6 C23 O5' 115.7(6) . . ?
O6 C23 O5 124.2(3) . . ?
O6 C23 C17 123.0(3) . . ?
O5' C23 C17 116.1(5) . . ?
O5 C23 C17 112.7(2) . . ?
C11 O1 C14 96.31(16) . . ?
C18 O2 C15 96.48(16) . . ?
O4 C20 C21 102.5(3) . . ?
O4 C20 H20A 111.3 . . ?
C21 C20 H20A 111.3 . . ?
O4 C20 H20B 111.3 . . ?
C21 C20 H20B 111.3 . . ?
H20A C20 H20B 109.2 . . ?
C22 C21 C20 113.4(3) . . ?
C22 C21 H21A 108.9 . . ?
C20 C21 H21A 108.9 . . ?
C22 C21 H21B 108.9 . . ?
C20 C21 H21B 108.9 . . ?
H21A C21 H21B 107.7 . . ?
O5 C22 C21 112.1(3) . . ?
O5 C22 H22A 109.2 . . ?
C21 C22 H22A 109.2 . . ?
O5 C22 H22B 109.2 . . ?
C21 C22 H22B 109.2 . . ?
H22A C22 H22B 107.9 . . ?
C19 O4 C20 117.0(4) . . ?
C23 O5 C22 117.8(3) . . ?
C23 O5' C22' 115.7(10) . . ?
C19 O4' C20' 116.2(18) . . ?
O5' C22' C21' 102.7(13) . . ?
O5' C22' H22C 111.2 . . ?
C21' C22' H22C 111.2 . . ?
O5' C22' H22D 111.2 . . ?
C21' C22' H22D 111.2 . . ?
H22C C22' H22D 109.1 . . ?
O4' C20' C21' 120(2) . . ?
O4' C20' H20C 107.3 . . ?
C21' C20' H20C 107.3 . . ?
O4' C20' H20D 107.3 . . ?
C21' C20' H20D 107.3 . . ?
H20C C20' H20D 106.9 . . ?
C20' C21' C22' 128(2) . . ?
C20' C21' H21C 105.4 . . ?
C22' C21' H21C 105.4 . . ?
C20' C21' H21D 105.4 . . ?
C22' C21' H21D 105.4 . . ?
H21C C21' H21D 106.0 . . ?

loop_
_geom_bond_atom_site_label_1
_geom_bond_atom_site_label_2
_geom_bond_distance
_geom_bond_site_symmetry_2
_geom_bond_publ_flag
C6 C7 1.407(3) . ?
C6 C5 1.419(3) . ?
C6 C1 1.435(3) . ?
C1 C2 1.412(3) . ?
C1 C10 1.417(3) . ?
C9 C10 1.371(3) . ?
C9 C8 1.401(3) . ?
C9 H9 0.9500 . ?
C2 C3 1.371(3) . ?
C2 C11 1.515(3) . ?
C10 H10 0.9500 . ?
C5 C4 1.375(3) . ?
C5 H5 0.9500 . ?
C7 C8 1.374(3) . ?
C7 C18 1.517(3) . ?
C8 C15 1.516(3) . ?
C3 C4 1.395(3) . ?
C3 C14 1.515(3) . ?
C4 H4 0.9500 . ?
C11 O1 1.436(3) . ?
C11 C12 1.564(3) . ?
C11 H11 1.0000 . ?
C17 C23 1.500(3) . ?
C17 C16 1.547(3) . ?
C17 C18 1.565(3) . ?
C17 H17 1.0000 . ?
C12 C19 1.503(3) . ?
C12 C13 1.546(3) . ?
C12 H12 1.0000 . ?
C14 O1 1.448(3) . ?
C14 C13 1.534(3) . ?
C14 H14 1.0000 . ?
C15 O2 1.443(3) . ?
C15 C16 1.540(3) . ?
C15 H15 1.0000 . ?
C16 H16A 0.9900 . ?
C16 H16B 0.9900 . ?
C18 O2 1.440(3) . ?
C18 H18 1.0000 . ?
C13 H13A 0.9900 . ?
C13 H13B 0.9900 . ?
C19 O3 1.201(3) . ?
C19 O4 1.337(5) . ?
C19 O4' 1.363(14) . ?
C23 O6 1.203(3) . ?
C23 O5' 1.253(10) . ?
C23 O5 1.381(4) . ?
C20 O4 1.436(6) . ?
C20 C21 1.530(4) . ?
C20 H20A 0.9900 . ?
C20 H20B 0.9900 . ?
C21 C22 1.509(5) . ?
C21 H21A 0.9900 . ?
C21 H21B 0.9900 . ?
C22 O5 1.452(4) . ?
C22 H22A 0.9900 . ?
C22 H22B 0.9900 . ?
O5' C22' 1.444(12) . ?
O4' C20' 1.451(15) . ?
C22' C21' 1.515(15) . ?
C22' H22C 0.9900 . ?
C22' H22D 0.9900 . ?
C20' C21' 1.476(15) . ?
C20' H20C 0.9900 . ?
C20' H20D 0.9900 . ?
C21' H21C 0.9900 . ?
C21' H21D 0.9900 . ?
